data_7006359
loop_
_publ_author_name
'Ding, Bin'
'Yi, Long'
'Wang, Ying'
'Cheng, Peng'
'Liao, Dai-Zheng'
'Yan, Shi-Ping'
'Jiang, Zong-Hui'
'Song, Hai-Bin'
'Wang, Hong-Gen'

_publ_section_title
;
 Synthesis of a series of 4-pyridyl-1,2,4-triazole-containing
 cadmium(II) luminescent complexes.
;
_journal_issue 5
_journal_name_full 'Dalton transactions (Cambridge, England : 2003)'
_journal_page_first 665
_journal_page_last 675
_journal_paper_doi 10.1039/b508332j
_journal_year 2006
_chemical_formula_sum 'C7 H8 Cd N4 O5 S'
_chemical_formula_weight 372.63
_chemical_name_systematic
;
?
;
_space_group_IT_number 4
_symmetry_cell_setting monoclinic
_symmetry_space_group_name_Hall 'P 2yb'
_symmetry_space_group_name_H-M 'P 1 21 1'
_atom_sites_solution_hydrogens geom
_atom_sites_solution_primary direct
_atom_sites_solution_secondary difmap
_audit_creation_method SHELXL-97
_cell_angle_alpha 90.00
_cell_angle_beta 104.483(4)
_cell_angle_gamma 90.00
_cell_formula_units_Z 2
_cell_length_a 5.4376(15)
_cell_length_b 18.426(5)
_cell_length_c 5.5827(16)
_cell_measurement_reflns_used 911
_cell_measurement_temperature 293(2)
_cell_measurement_theta_max 26.26
_cell_measurement_theta_min 3.77
_cell_volume 541.6(3)
_computing_cell_refinement 'Bruker SMART'
_computing_data_collection 'Bruker SMART'
_computing_data_reduction 'Bruker SAINT'
_computing_molecular_graphics 'Bruker SHELXTL'
_computing_publication_material 'Bruker SHELXTL'
_computing_structure_refinement 'SHELXL-97 (Sheldrick, 1997)'
_computing_structure_solution 'SHELXS-97 (Sheldrick, 1990)'
_diffrn_ambient_temperature 293(2)
_diffrn_measured_fraction_theta_full 1.000
_diffrn_measured_fraction_theta_max 1.000
_diffrn_measurement_device_type 'CCD area detector'
_diffrn_measurement_method 'phi and omega scans'
_diffrn_radiation_monochromator graphite
_diffrn_radiation_source 'fine-focus sealed tube'
_diffrn_radiation_type MoK\a
_diffrn_radiation_wavelength 0.71073
_diffrn_reflns_av_R_equivalents 0.0197
_diffrn_reflns_av_sigmaI/netI 0.0312
_diffrn_reflns_limit_h_max 6
_diffrn_reflns_limit_h_min -6
_diffrn_reflns_limit_k_max 22
_diffrn_reflns_limit_k_min -15
_diffrn_reflns_limit_l_max 5
_diffrn_reflns_limit_l_min -6
_diffrn_reflns_number 3125
_diffrn_reflns_theta_full 26.26
_diffrn_reflns_theta_max 26.26
_diffrn_reflns_theta_min 2.21
_exptl_absorpt_coefficient_mu 2.230
_exptl_absorpt_correction_T_max 1.000000
_exptl_absorpt_correction_T_min 0.641867
_exptl_absorpt_correction_type multi-scan
_exptl_absorpt_process_details SADABS
_exptl_crystal_density_diffrn 2.285
_exptl_crystal_density_meas ?
_exptl_crystal_density_method 'not measured'
_exptl_crystal_F_000 364
_exptl_crystal_size_max 0.34
_exptl_crystal_size_mid 0.30
_exptl_crystal_size_min 0.12
_refine_diff_density_max 0.330
_refine_diff_density_min -0.964
_refine_diff_density_rms 0.129
_refine_ls_abs_structure_details 'Flack H D (1983), Acta Cryst. A39, 876-881'
_refine_ls_abs_structure_Flack 0.02(3)
_refine_ls_extinction_method none
_refine_ls_goodness_of_fit_ref 1.069
_refine_ls_hydrogen_treatment mixed
_refine_ls_matrix_type full
_refine_ls_number_parameters 163
_refine_ls_number_reflns 1785
_refine_ls_number_restraints 1
_refine_ls_restrained_S_all 1.068
_refine_ls_R_factor_all 0.0194
_refine_ls_R_factor_gt 0.0189
_refine_ls_shift/su_max 0.002
_refine_ls_shift/su_mean 0.000
_refine_ls_structure_factor_coef Fsqd
_refine_ls_weighting_details 'calc w=1/[\s^2^(Fo^2^)+(0.0280P)^2^+0.0000P] where P=(Fo^2^+2Fc^2^)/3'
_refine_ls_weighting_scheme calc
_refine_ls_wR_factor_gt 0.0482
_refine_ls_wR_factor_ref 0.0485
_reflns_number_gt 1759
_reflns_number_total 1785
_reflns_threshold_expression >2sigma(I)
_cod_data_source_file b508332j.txt
_cod_data_source_block 041003b
_cod_depositor_comments
;
The following automatic conversions were performed:
'_symmetry_cell_setting' value 'Monoclinic' changed to 'monoclinic'
according to '/home/saulius/struct/CIF-dictionaries/cif_core.dic'
dictionary named 'cif_core.dic' version 2.4.1 from
2010-06-29.

'_exptl_absorpt_correction_type' value 'MULTI-SCAN' changed
to 'multi-scan' according to
'/home/saulius/struct/CIF-dictionaries/cif_core.dic' dictionary named
'cif_core.dic' version 2.4.1 from 2010-06-29.

Automatic conversion script
Id: cif_fix_enum 1527 2010-12-29 10:47:43Z saulius 

The following automatic conversions were performed:

'_exptl_crystal_density_meas' value 'NONE' was changed to '?' - the
value is perceived as not measured.

Automatic conversion script
Id: cif_fix_values 3008 2015-01-20 13:52:24Z robertas 
;
_cod_original_sg_symbol_H-M P2(1)
_cod_database_code 7006359

loop_
_symmetry_equiv_pos_as_xyz
'x, y, z'
'-x, y+1/2, -z'

loop_
_atom_site_label
_atom_site_type_symbol
_atom_site_fract_x
_atom_site_fract_y
_atom_site_fract_z
_atom_site_U_iso_or_equiv
_atom_site_adp_type
_atom_site_occupancy
_atom_site_symmetry_multiplicity
_atom_site_calc_flag
_atom_site_refinement_flags
_atom_site_disorder_assembly
_atom_site_disorder_group
Cd1 Cd 0.69614(4) -0.165307(15) 0.26168(4) 0.01619(8) Uani 1 1 d . . .
S1 S 1.29475(15) -0.12997(5) 0.67975(17) 0.01610(18) Uani 1 1 d . . .
O1 O 1.0965(5) -0.17550(19) 0.5155(4) 0.0246(7) Uani 1 1 d . . .
O2 O 1.2222(6) -0.05448(18) 0.6770(6) 0.0318(7) Uani 1 1 d . . .
O3 O 1.3394(4) -0.1616(3) 0.9328(4) 0.0282(6) Uani 1 1 d . . .
O4 O 1.5369(5) -0.13774(16) 0.6024(5) 0.0229(6) Uani 1 1 d . . .
O5 O 0.8815(6) -0.21333(18) -0.0256(5) 0.0294(7) Uani 1 1 d . . .
H5A H 0.7806 -0.1952 -0.1641 0.035 Uiso 1 1 d R . .
H5B H 1.0108 -0.2407 -0.0061 0.035 Uiso 1 1 d R . .
N1 N 0.7378(6) -0.0406(2) 0.2048(6) 0.0215(7) Uani 1 1 d . . .
N2 N 0.5067(6) 0.12361(19) 0.4523(6) 0.0220(7) Uani 1 1 d . . .
N3 N 0.2340(8) 0.1596(2) 0.6599(8) 0.0316(8) Uani 1 1 d . . .
N4 N 0.3886(7) 0.2175(2) 0.6352(7) 0.0262(8) Uani 1 1 d . . .
C1 C 0.8598(8) -0.0117(3) 0.0505(8) 0.0281(9) Uani 1 1 d . . .
H1 H 0.9390 -0.0426 -0.0389 0.034 Uiso 1 1 calc R . .
C2 C 0.8745(9) 0.0619(3) 0.0168(8) 0.0317(11) Uani 1 1 d . . .
H2 H 0.9646 0.0799 -0.0917 0.038 Uiso 1 1 calc R . .
C3 C 0.7549(8) 0.1097(3) 0.1446(8) 0.0275(9) Uani 1 1 d . . .
H3 H 0.7570 0.1596 0.1204 0.033 Uiso 1 1 calc R . .
C4 C 0.6319(8) 0.0787(2) 0.3108(8) 0.0208(8) Uani 1 1 d . . .
C5 C 0.6262(8) 0.0049(3) 0.3367(8) 0.0228(9) Uani 1 1 d . . .
H5 H 0.5430 -0.0147 0.4485 0.027 Uiso 1 1 calc R . .
C6 C 0.3083(8) 0.1049(3) 0.5516(9) 0.0291(10) Uani 1 1 d . . .
H6 H 0.2368 0.0588 0.5420 0.035 Uiso 1 1 calc R . .
C7 C 0.5486(8) 0.1940(2) 0.5129(9) 0.0260(9) Uani 1 1 d . . .
H7 H 0.6746 0.2222 0.4731 0.031 Uiso 1 1 calc R . .

loop_
_atom_site_aniso_label
_atom_site_aniso_U_11
_atom_site_aniso_U_22
_atom_site_aniso_U_33
_atom_site_aniso_U_23
_atom_site_aniso_U_13
_atom_site_aniso_U_12
Cd1 0.01642(12) 0.01707(13) 0.01559(11) 0.00075(14) 0.00495(8) 0.00019(14)
S1 0.0147(4) 0.0196(5) 0.0145(4) 0.0002(4) 0.0046(3) 0.0001(3)
O1 0.0212(11) 0.019(2) 0.0288(12) -0.0042(13) -0.0024(9) 0.0025(12)
O2 0.0354(17) 0.0215(17) 0.0434(17) 0.0009(15) 0.0192(14) 0.0047(14)
O3 0.0171(10) 0.0481(18) 0.0195(11) 0.009(2) 0.0045(8) -0.003(2)
O4 0.0180(12) 0.0335(16) 0.0195(12) 0.0008(11) 0.0091(10) 0.0023(11)
O5 0.0246(14) 0.042(2) 0.0229(14) 0.0023(13) 0.0090(11) 0.0029(13)
N1 0.0227(16) 0.0209(19) 0.0214(16) -0.0029(14) 0.0061(13) 0.0006(14)
N2 0.0256(16) 0.0159(18) 0.0279(18) -0.0012(14) 0.0129(14) -0.0011(14)
N3 0.033(2) 0.026(2) 0.041(2) -0.0019(18) 0.0205(18) 0.0008(18)
N4 0.0274(18) 0.019(2) 0.0361(19) 0.0001(15) 0.0152(16) 0.0032(14)
C1 0.030(2) 0.032(3) 0.025(2) -0.0027(18) 0.0125(17) 0.0039(18)
C2 0.040(3) 0.029(3) 0.032(2) 0.0009(18) 0.021(2) -0.0008(19)
C3 0.038(2) 0.016(2) 0.032(2) 0.0022(19) 0.0151(17) -0.0036(19)
C4 0.022(2) 0.020(2) 0.022(2) -0.0008(18) 0.0090(16) 0.0005(16)
C5 0.022(2) 0.025(2) 0.024(2) 0.0029(17) 0.0112(17) 0.0045(18)
C6 0.031(2) 0.024(2) 0.039(3) -0.003(2) 0.0196(19) -0.007(2)
C7 0.029(2) 0.014(2) 0.037(2) -0.0013(18) 0.0132(19) -0.0017(16)

loop_
_atom_type_symbol
_atom_type_description
_atom_type_scat_dispersion_real
_atom_type_scat_dispersion_imag
_atom_type_scat_source
C C 0.0033 0.0016 'International Tables Vol C Tables 4.2.6.8 and 6.1.1.4'
H H 0.0000 0.0000 'International Tables Vol C Tables 4.2.6.8 and 6.1.1.4'
N N 0.0061 0.0033 'International Tables Vol C Tables 4.2.6.8 and 6.1.1.4'
O O 0.0106 0.0060 'International Tables Vol C Tables 4.2.6.8 and 6.1.1.4'
S S 0.1246 0.1234 'International Tables Vol C Tables 4.2.6.8 and 6.1.1.4'
Cd Cd -0.8075 1.2024 'International Tables Vol C Tables 4.2.6.8 and 6.1.1.4'

loop_
_geom_angle_atom_site_label_1
_geom_angle_atom_site_label_2
_geom_angle_atom_site_label_3
_geom_angle
_geom_angle_site_symmetry_1
_geom_angle_site_symmetry_3
_geom_angle_publ_flag
O5 Cd1 O1 83.34(10) . . ?
O5 Cd1 N4 87.89(12) . 2_646 ?
O1 Cd1 N4 89.27(12) . 2_646 ?
O5 Cd1 O3 83.31(11) . 1_454 ?
O1 Cd1 O3 166.44(9) . 1_454 ?
N4 Cd1 O3 92.62(15) 2_646 1_454 ?
O5 Cd1 O4 168.15(11) . 1_455 ?
O1 Cd1 O4 90.16(9) . 1_455 ?
N4 Cd1 O4 82.11(11) 2_646 1_455 ?
O3 Cd1 O4 103.41(9) 1_454 1_455 ?
O5 Cd1 N1 102.20(12) . . ?
O1 Cd1 N1 93.16(12) . . ?
N4 Cd1 N1 169.82(11) 2_646 . ?
O3 Cd1 N1 87.34(15) 1_454 . ?
O4 Cd1 N1 88.00(11) 1_455 . ?
O2 S1 O1 112.50(19) . . ?
O2 S1 O3 111.4(2) . . ?
O1 S1 O3 106.6(2) . . ?
O2 S1 O4 110.35(18) . . ?
O1 S1 O4 108.87(16) . . ?
O3 S1 O4 106.89(15) . . ?
S1 O1 Cd1 140.0(2) . . ?
S1 O3 Cd1 132.00(16) . 1_656 ?
S1 O4 Cd1 142.27(16) . 1_655 ?
Cd1 O5 H5A 100.4 . . ?
Cd1 O5 H5B 129.7 . . ?
H5A O5 H5B 129.9 . . ?
C1 N1 C5 118.1(4) . . ?
C1 N1 Cd1 124.4(3) . . ?
C5 N1 Cd1 117.5(3) . . ?
C7 N2 C6 103.9(4) . . ?
C7 N2 C4 128.6(4) . . ?
C6 N2 C4 127.5(4) . . ?
C6 N3 N4 106.6(3) . . ?
C7 N4 N3 107.2(4) . . ?
C7 N4 Cd1 129.8(3) . 2_656 ?
N3 N4 Cd1 122.1(3) . 2_656 ?
N1 C1 C2 122.8(4) . . ?
N1 C1 H1 118.6 . . ?
C2 C1 H1 118.6 . . ?
C1 C2 C3 120.2(4) . . ?
C1 C2 H2 119.9 . . ?
C3 C2 H2 119.9 . . ?
C2 C3 C4 116.4(4) . . ?
C2 C3 H3 121.8 . . ?
C4 C3 H3 121.8 . . ?
C5 C4 C3 120.3(4) . . ?
C5 C4 N2 119.4(4) . . ?
C3 C4 N2 120.3(4) . . ?
N1 C5 C4 122.1(4) . . ?
N1 C5 H5 118.9 . . ?
C4 C5 H5 118.9 . . ?
N3 C6 N2 111.2(4) . . ?
N3 C6 H6 124.4 . . ?
N2 C6 H6 124.4 . . ?
N4 C7 N2 111.0(4) . . ?
N4 C7 H7 124.5 . . ?
N2 C7 H7 124.5 . . ?

loop_
_geom_bond_atom_site_label_1
_geom_bond_atom_site_label_2
_geom_bond_distance
_geom_bond_site_symmetry_2
_geom_bond_publ_flag
Cd1 O5 2.276(3) . ?
Cd1 O1 2.289(2) . ?
Cd1 N4 2.310(4) 2_646 ?
Cd1 O3 2.314(2) 1_454 ?
Cd1 O4 2.334(2) 1_455 ?
Cd1 N1 2.338(4) . ?
S1 O2 1.445(3) . ?
S1 O1 1.487(3) . ?
S1 O3 1.491(3) . ?
S1 O4 1.492(3) . ?
O3 Cd1 2.314(2) 1_656 ?
O4 Cd1 2.334(2) 1_655 ?
O5 H5A 0.8931 . ?
O5 H5B 0.8502 . ?
N1 C1 1.323(6) . ?
N1 C5 1.356(6) . ?
N2 C7 1.346(5) . ?
N2 C6 1.375(5) . ?
N2 C4 1.429(5) . ?
N3 C6 1.291(6) . ?
N3 N4 1.386(5) . ?
N4 C7 1.307(6) . ?
N4 Cd1 2.310(4) 2_656 ?
C1 C2 1.376(7) . ?
C1 H1 0.9300 . ?
C2 C3 1.392(7) . ?
C2 H2 0.9300 . ?
C3 C4 1.395(6) . ?
C3 H3 0.9300 . ?
C4 C5 1.368(6) . ?
C5 H5 0.9300 . ?
C6 H6 0.9300 . ?
C7 H7 0.9300 . ?

loop_
_geom_torsion_atom_site_label_1
_geom_torsion_atom_site_label_2
_geom_torsion_atom_site_label_3
_geom_torsion_atom_site_label_4
_geom_torsion
_geom_torsion_site_symmetry_1
_geom_torsion_site_symmetry_2
_geom_torsion_site_symmetry_3
_geom_torsion_site_symmetry_4
_geom_torsion_publ_flag
O2 S1 O1 Cd1 -2.8(3) . . . . ?
O3 S1 O1 Cd1 119.6(3) . . . . ?
O4 S1 O1 Cd1 -125.4(2) . . . . ?
O5 Cd1 O1 S1 124.6(3) . . . . ?
N4 Cd1 O1 S1 -147.5(3) 2_646 . . . ?
O3 Cd1 O1 S1 114.4(7) 1_454 . . . ?
O4 Cd1 O1 S1 -65.4(3) 1_455 . . . ?
N1 Cd1 O1 S1 22.6(3) . . . . ?
O2 S1 O3 Cd1 -87.1(3) . . . 1_656 ?
O1 S1 O3 Cd1 149.8(3) . . . 1_656 ?
O4 S1 O3 Cd1 33.5(4) . . . 1_656 ?
O2 S1 O4 Cd1 -98.2(3) . . . 1_655 ?
O1 S1 O4 Cd1 25.7(4) . . . 1_655 ?
O3 S1 O4 Cd1 140.5(3) . . . 1_655 ?
O5 Cd1 N1 C1 -4.3(4) . . . . ?
O1 Cd1 N1 C1 79.6(3) . . . . ?
N4 Cd1 N1 C1 -176.8(6) 2_646 . . . ?
O3 Cd1 N1 C1 -86.9(3) 1_454 . . . ?
O4 Cd1 N1 C1 169.6(3) 1_455 . . . ?
O5 Cd1 N1 C5 174.7(3) . . . . ?
O1 Cd1 N1 C5 -101.4(3) . . . . ?
N4 Cd1 N1 C5 2.2(8) 2_646 . . . ?
O3 Cd1 N1 C5 92.2(3) 1_454 . . . ?
O4 Cd1 N1 C5 -11.4(3) 1_455 . . . ?
C6 N3 N4 C7 -0.1(5) . . . . ?
C6 N3 N4 Cd1 170.0(3) . . . 2_656 ?
C5 N1 C1 C2 -0.9(6) . . . . ?
Cd1 N1 C1 C2 178.1(3) . . . . ?
N1 C1 C2 C3 -1.0(7) . . . . ?
C1 C2 C3 C4 2.4(7) . . . . ?
C2 C3 C4 C5 -1.9(7) . . . . ?
C2 C3 C4 N2 179.2(4) . . . . ?
C7 N2 C4 C5 158.1(4) . . . . ?
C6 N2 C4 C5 -24.2(6) . . . . ?
C7 N2 C4 C3 -23.0(7) . . . . ?
C6 N2 C4 C3 154.7(5) . . . . ?
C1 N1 C5 C4 1.4(6) . . . . ?
Cd1 N1 C5 C4 -177.7(3) . . . . ?
C3 C4 C5 N1 0.0(7) . . . . ?
N2 C4 C5 N1 178.9(4) . . . . ?
N4 N3 C6 N2 -0.5(5) . . . . ?
C7 N2 C6 N3 0.9(5) . . . . ?
C4 N2 C6 N3 -177.3(5) . . . . ?
N3 N4 C7 N2 0.7(5) . . . . ?
Cd1 N4 C7 N2 -168.4(3) 2_656 . . . ?
C6 N2 C7 N4 -1.0(5) . . . . ?
C4 N2 C7 N4 177.2(4) . . . . ?
